data_4087302
loop_
_publ_author_name
'Baird, Drake A.'
'Jamal, S.'
'Johnson, Samuel A.'

_publ_section_title
;
 Influence of the Transmetalating Agent in Difficult Coupling Reactions:
 Control in the Selectivity of C--F Bond Activation by Ni(0) Complexes in
 the Presence of AlMe3
;
_journal_issue 7
_journal_name_full Organometallics
_journal_page_first 1436
_journal_paper_doi 10.1021/acs.organomet.7b00165
_journal_volume 36
_journal_year 2017
_chemical_compound_source synthesized
_chemical_formula_moiety 'C19  H35  F3  Ni P2'
_chemical_formula_sum 'C19 H35 F3 Ni P2'
_chemical_formula_weight 441.12
_space_group_IT_number 2
_symmetry_cell_setting triclinic
_symmetry_Int_Tables_number 2
_symmetry_space_group_name_Hall '-P 1'
_symmetry_space_group_name_H-M 'P -1'
_atom_sites_solution_hydrogens geom
_atom_sites_solution_primary direct
_atom_sites_solution_secondary direct
_audit_creation_date 2016-06-14T11:37:03-00:00
_audit_creation_method 'WinGX routine CIF_UPDATE'
_cell_angle_alpha 106.971(3)
_cell_angle_beta 110.937(3)
_cell_angle_gamma 90.913(3)
_cell_formula_units_Z 4
_cell_length_a 12.3705(13)
_cell_length_b 13.6600(13)
_cell_length_c 14.8513(14)
_cell_measurement_reflns_used 9026
_cell_measurement_temperature 100(2)
_cell_measurement_theta_max 31.47
_cell_measurement_theta_min 3
_cell_measurement_wavelength 0.71073
_cell_volume 2221.4(4)
_computing_cell_refinement 'Bruker SAINT'
_computing_data_collection 'Bruker APEX2'
_computing_data_reduction 'Bruker SAINT'
_computing_molecular_graphics 'ORTEP-3 for Windows (Farrugia, 2012)'
_computing_publication_material 'SHELXL (Sheldrick, 2008)'
_computing_structure_refinement 'SHELXL-2014/7 (Sheldrick, 2014)'
_computing_structure_solution 'SHELXS-97 (Sheldrick, 2008)'
_diffrn_ambient_temperature 100(2)
_diffrn_measured_fraction_theta_full 0.999
_diffrn_measured_fraction_theta_max 0.999
_diffrn_measurement_device_type 'Bruker APEX-II CCD'
_diffrn_measurement_method '\f and \w scans'
_diffrn_radiation_probe x-ray
_diffrn_radiation_type MoK\a
_diffrn_radiation_wavelength 0.71073
_diffrn_reflns_av_R_equivalents 0.0831
_diffrn_reflns_av_unetI/netI 0.0589
_diffrn_reflns_Laue_measured_fraction_full 0.999
_diffrn_reflns_Laue_measured_fraction_max 0.999
_diffrn_reflns_limit_h_max 17
_diffrn_reflns_limit_h_min -17
_diffrn_reflns_limit_k_max 19
_diffrn_reflns_limit_k_min -19
_diffrn_reflns_limit_l_max 20
_diffrn_reflns_limit_l_min -20
_diffrn_reflns_number 105448
_diffrn_reflns_point_group_measured_fraction_full 0.999
_diffrn_reflns_point_group_measured_fraction_max 0.999
_diffrn_reflns_theta_full 29.999
_diffrn_reflns_theta_max 29.999
_diffrn_reflns_theta_min 2.931
_diffrn_standards_number 0
_exptl_absorpt_coefficient_mu 1.042
_exptl_absorpt_correction_type none
_exptl_crystal_colour yellow
_exptl_crystal_density_diffrn 1.319
_exptl_crystal_density_method 'not measured'
_exptl_crystal_description block
_exptl_crystal_F_000 936
_exptl_crystal_size_max 0.17
_exptl_crystal_size_mid 0.16
_exptl_crystal_size_min 0.14
_refine_diff_density_max 0.571
_refine_diff_density_min -0.439
_refine_diff_density_rms 0.083
_refine_ls_extinction_method none
_refine_ls_goodness_of_fit_ref 1.04
_refine_ls_hydrogen_treatment constr
_refine_ls_matrix_type full
_refine_ls_number_constraints 0
_refine_ls_number_parameters 485
_refine_ls_number_reflns 12942
_refine_ls_number_restraints 0
_refine_ls_restrained_S_all 1.04
_refine_ls_R_factor_all 0.0795
_refine_ls_R_factor_gt 0.0452
_refine_ls_shift/su_max 0.001
_refine_ls_shift/su_mean 0
_refine_ls_structure_factor_coef Fsqd
_refine_ls_weighting_details 'w=1/[\s^2^(Fo^2^)+(0.0327P)^2^+1.2258P] where P=(Fo^2^+2Fc^2^)/3'
_refine_ls_weighting_scheme calc
_refine_ls_wR_factor_gt 0.0784
_refine_ls_wR_factor_ref 0.0879
_reflns_Friedel_coverage 0
_reflns_number_gt 9410
_reflns_number_total 12942
_reflns_threshold_expression 'I > 2\s(I)'
_cod_data_source_file om7b00165_si_002.cif
_cod_data_source_block shelx
_cod_database_code 4087302
_shelx_estimated_absorpt_t_min 0.843
_shelx_estimated_absorpt_t_max 0.868

loop_
_symmetry_equiv_pos_as_xyz
'x, y, z'
'-x, -y, -z'

loop_
_atom_site_label
_atom_site_type_symbol
_atom_site_fract_x
_atom_site_fract_y
_atom_site_fract_z
_atom_site_U_iso_or_equiv
_atom_site_adp_type
_atom_site_occupancy
_atom_site_site_symmetry_order
_atom_site_calc_flag
_atom_site_refinement_flags_posn
_atom_site_refinement_flags_adp
_atom_site_refinement_flags_occupancy
Ni1 Ni 0.65228(2) 0.01411(2) 0.25742(2) 0.01142(6) Uani 1 1 d . . .
P1 P 0.82577(4) 0.02495(4) 0.25337(4) 0.01262(11) Uani 1 1 d . . .
P2 P 0.47715(4) 0.00674(4) 0.25937(4) 0.01184(10) Uani 1 1 d . . .
F1A F 0.74536(17) -0.00400(14) 0.47210(13) 0.0237(6) Uani 0.693(4) 1 d . . P
F1B F 0.6316(4) -0.2244(3) 0.1502(3) 0.0204(12) Uani 0.307(4) 1 d . . P
F2 F 0.78086(13) -0.16481(12) 0.54156(12) 0.0433(4) Uani 1 1 d . . .
F3 F 0.66964(12) -0.38416(10) 0.20525(13) 0.0369(4) Uani 1 1 d . . .
C1 C 0.6232(2) 0.13573(17) 0.20877(19) 0.0240(5) Uani 1 1 d . . .
H1A H 0.6739 0.1413 0.1722 0.036 Uiso 1 1 calc R U .
H1B H 0.6401 0.1985 0.2671 0.036 Uiso 1 1 calc R U .
H1C H 0.5413 0.1274 0.163 0.036 Uiso 1 1 calc R U .
C2 C 0.68048(17) -0.10418(16) 0.30355(17) 0.0166(4) Uani 1 1 d . . .
C3 C 0.72252(18) -0.09521(17) 0.40555(18) 0.0222(5) Uani 1 1 d . . .
H3 H 0.7382 -0.0283 0.4541 0.027 Uiso 0.307(4) 1 calc R U P
C4 C 0.7427(2) -0.1793(2) 0.43987(19) 0.0287(6) Uani 1 1 d . . .
C5 C 0.7248(2) -0.27807(19) 0.3741(2) 0.0326(6) Uani 1 1 d . . .
H5 H 0.7391 -0.3361 0.3976 0.039 Uiso 1 1 calc R U .
C6 C 0.68539(19) -0.28806(17) 0.2730(2) 0.0268(5) Uani 1 1 d . . .
C7 C 0.66217(18) -0.20530(17) 0.2370(2) 0.0221(5) Uani 1 1 d . . .
H7 H 0.6332 -0.2169 0.1657 0.027 Uiso 0.693(4) 1 calc R U P
C8 C 0.92487(18) -0.05981(16) 0.30668(17) 0.0176(4) Uani 1 1 d . . .
H8A H 0.9428 -0.0383 0.3807 0.021 Uiso 1 1 calc R U .
H8B H 0.8825 -0.1309 0.277 0.021 Uiso 1 1 calc R U .
C9 C 1.04018(19) -0.06363(18) 0.29123(19) 0.0262(5) Uani 1 1 d . . .
H9A H 1.0248 -0.093 0.2185 0.039 Uiso 1 1 calc R U .
H9B H 1.0877 -0.1068 0.3279 0.039 Uiso 1 1 calc R U .
H9C H 1.0822 0.0064 0.3173 0.039 Uiso 1 1 calc R U .
C10 C 0.82432(19) -0.00298(16) 0.12474(15) 0.0176(4) Uani 1 1 d . . .
H10A H 0.7872 0.0503 0.0957 0.021 Uiso 1 1 calc R U .
H10B H 0.9057 0.0006 0.1281 0.021 Uiso 1 1 calc R U .
C11 C 0.7586(2) -0.10917(17) 0.05493(16) 0.0218(5) Uani 1 1 d . . .
H11A H 0.7956 -0.1623 0.083 0.033 Uiso 1 1 calc R U .
H11B H 0.7607 -0.121 -0.0127 0.033 Uiso 1 1 calc R U .
H11C H 0.6773 -0.1124 0.0497 0.033 Uiso 1 1 calc R U .
C12 C 0.91224(19) 0.15255(16) 0.32016(17) 0.0210(5) Uani 1 1 d . . .
H12A H 0.9896 0.1496 0.3147 0.025 Uiso 1 1 calc R U .
H12B H 0.8728 0.2023 0.2869 0.025 Uiso 1 1 calc R U .
C13 C 0.9293(2) 0.19103(19) 0.43219(19) 0.0347(6) Uani 1 1 d . . .
H13A H 0.8529 0.1926 0.4381 0.052 Uiso 1 1 calc R U .
H13B H 0.973 0.2607 0.4639 0.052 Uiso 1 1 calc R U .
H13C H 0.9729 0.1445 0.4666 0.052 Uiso 1 1 calc R U .
C14 C 0.44394(18) -0.07628(16) 0.32608(16) 0.0160(4) Uani 1 1 d . . .
H14A H 0.4569 -0.1473 0.2946 0.019 Uiso 1 1 calc R U .
H14B H 0.5005 -0.0521 0.3974 0.019 Uiso 1 1 calc R U .
C15 C 0.32135(18) -0.08101(18) 0.32695(18) 0.0218(5) Uani 1 1 d . . .
H15A H 0.3075 -0.0116 0.3598 0.033 Uiso 1 1 calc R U .
H15B H 0.3135 -0.1269 0.3647 0.033 Uiso 1 1 calc R U .
H15C H 0.264 -0.1075 0.2569 0.033 Uiso 1 1 calc R U .
C16 C 0.36283(18) -0.04011(16) 0.13175(15) 0.0186(4) Uani 1 1 d . . .
H16A H 0.2857 -0.0414 0.1378 0.022 Uiso 1 1 calc R U .
H16B H 0.3661 0.009 0.0949 0.022 Uiso 1 1 calc R U .
C17 C 0.3734(2) -0.14689(19) 0.07005(18) 0.0350(6) Uani 1 1 d . . .
H17A H 0.4471 -0.1451 0.0594 0.052 Uiso 1 1 calc R U .
H17B H 0.3079 -0.1689 0.0041 0.052 Uiso 1 1 calc R U .
H17C H 0.3721 -0.1957 0.1068 0.052 Uiso 1 1 calc R U .
C18 C 0.43198(19) 0.12923(15) 0.31444(16) 0.0176(4) Uani 1 1 d . . .
H18A H 0.4372 0.177 0.2767 0.021 Uiso 1 1 calc R U .
H18B H 0.3493 0.1169 0.3059 0.021 Uiso 1 1 calc R U .
C19 C 0.5059(2) 0.18040(18) 0.42694(17) 0.0299(6) Uani 1 1 d . . .
H19A H 0.4966 0.1358 0.4655 0.045 Uiso 1 1 calc R U .
H19B H 0.4803 0.2471 0.4514 0.045 Uiso 1 1 calc R U .
H19C H 0.5882 0.1912 0.4362 0.045 Uiso 1 1 calc R U .
Ni2 Ni 1.20211(2) 0.49598(2) 0.24303(2) 0.01368(7) Uani 1 1 d . . .
P3 P 1.35646(5) 0.48660(4) 0.20519(4) 0.01619(12) Uani 1 1 d . . .
P4 P 1.05704(5) 0.51657(4) 0.29466(4) 0.01347(11) Uani 1 1 d . . .
F4A F 1.2318(2) 0.27769(18) 0.27040(19) 0.0225(7) Uani 0.510(4) 1 d . . P
F4B F 1.0168(2) 0.41878(19) 0.02930(18) 0.0215(8) Uani 0.490(4) 1 d . . P
F5 F 1.11438(12) 0.09109(9) 0.15711(12) 0.0317(3) Uani 1 1 d . . .
F6 F 0.89243(12) 0.23582(11) -0.08990(10) 0.0334(3) Uani 1 1 d . . .
C20 C 1.2673(2) 0.64024(18) 0.3286(2) 0.0365(7) Uani 1 1 d . . .
H20A H 1.2305 0.6872 0.2914 0.055 Uiso 1 1 calc R U .
H20B H 1.3517 0.6498 0.3456 0.055 Uiso 1 1 calc R U .
H20C H 1.252 0.6553 0.3913 0.055 Uiso 1 1 calc R U .
C21 C 1.13105(18) 0.35831(15) 0.15540(16) 0.0163(4) Uani 1 1 d . . .
C22 C 1.15190(19) 0.26960(16) 0.18397(17) 0.0201(5) Uani 1 1 d . . .
H22 H 1.212 0.2753 0.2475 0.024 Uiso 0.490(4) 1 calc R U P
C23 C 1.08899(19) 0.17436(16) 0.12385(18) 0.0222(5) Uani 1 1 d . . .
C24 C 1.0003(2) 0.15934(17) 0.03074(18) 0.0245(5) Uani 1 1 d . . .
H24 H 0.9562 0.0936 -0.0101 0.029 Uiso 1 1 calc R U .
C25 C 0.98012(19) 0.24551(17) 0.00106(16) 0.0222(5) Uani 1 1 d . . .
C26 C 1.04308(19) 0.34153(16) 0.06001(16) 0.0204(5) Uani 1 1 d . . .
H26 H 1.0259 0.3982 0.0347 0.025 Uiso 0.510(4) 1 calc R U P
C27 C 1.36713(19) 0.36540(16) 0.11628(17) 0.0211(5) Uani 1 1 d . . .
H27A H 1.3638 0.3094 0.1455 0.025 Uiso 1 1 calc R U .
H27B H 1.2975 0.35 0.0524 0.025 Uiso 1 1 calc R U .
C28 C 1.4754(2) 0.3615(2) 0.0893(2) 0.0349(6) Uani 1 1 d . . .
H28A H 1.4778 0.4134 0.0562 0.052 Uiso 1 1 calc R U .
H28B H 1.4724 0.2927 0.0431 0.052 Uiso 1 1 calc R U .
H28C H 1.5456 0.3759 0.1515 0.052 Uiso 1 1 calc R U .
C29 C 1.49401(19) 0.50815(17) 0.31457(17) 0.0212(5) Uani 1 1 d . . .
H29A H 1.5599 0.5077 0.2915 0.025 Uiso 1 1 calc R U .
H29B H 1.5016 0.5772 0.3639 0.025 Uiso 1 1 calc R U .
C30 C 1.5023(2) 0.4266(2) 0.3678(2) 0.0346(6) Uani 1 1 d . . .
H30A H 1.4339 0.4226 0.3859 0.052 Uiso 1 1 calc R U .
H30B H 1.5734 0.4456 0.4296 0.052 Uiso 1 1 calc R U .
H30C H 1.505 0.3593 0.322 0.052 Uiso 1 1 calc R U .
C31 C 1.3784(2) 0.58357(17) 0.14813(17) 0.0226(5) Uani 1 1 d . . .
H31A H 1.379 0.6531 0.1936 0.027 Uiso 1 1 calc R U .
H31B H 1.4554 0.581 0.142 0.027 Uiso 1 1 calc R U .
C32 C 1.2838(2) 0.5670(2) 0.04353(19) 0.0344(6) Uani 1 1 d . . .
H32A H 1.2868 0.5005 -0.0033 0.052 Uiso 1 1 calc R U .
H32B H 1.2968 0.6228 0.0178 0.052 Uiso 1 1 calc R U .
H32C H 1.207 0.5671 0.0487 0.052 Uiso 1 1 calc R U .
C33 C 0.93155(19) 0.41378(16) 0.23249(17) 0.0189(4) Uani 1 1 d . . .
H33A H 0.8942 0.4106 0.1604 0.023 Uiso 1 1 calc R U .
H33B H 0.9619 0.3473 0.2332 0.023 Uiso 1 1 calc R U .
C34 C 0.8366(2) 0.42210(18) 0.27680(19) 0.0263(5) Uani 1 1 d . . .
H34A H 0.87 0.4192 0.3464 0.039 Uiso 1 1 calc R U .
H34B H 0.7735 0.3647 0.2349 0.039 Uiso 1 1 calc R U .
H34C H 0.8056 0.4877 0.2775 0.039 Uiso 1 1 calc R U .
C35 C 0.98915(19) 0.63396(15) 0.29054(15) 0.0176(4) Uani 1 1 d . . .
H35A H 0.9241 0.6338 0.3145 0.021 Uiso 1 1 calc R U .
H35B H 1.0474 0.6949 0.3374 0.021 Uiso 1 1 calc R U .
C36 C 0.9428(2) 0.64339(18) 0.18455(17) 0.0308(6) Uani 1 1 d . . .
H36A H 1.0071 0.6448 0.1609 0.046 Uiso 1 1 calc R U .
H36B H 0.9075 0.7073 0.1861 0.046 Uiso 1 1 calc R U .
H36C H 0.8837 0.5841 0.1381 0.046 Uiso 1 1 calc R U .
C37 C 1.1043(2) 0.52783(18) 0.42907(16) 0.0227(5) Uani 1 1 d . . .
H37A H 1.1616 0.5908 0.4701 0.027 Uiso 1 1 calc R U .
H37B H 1.0362 0.5356 0.4494 0.027 Uiso 1 1 calc R U .
C38 C 1.1594(3) 0.4348(2) 0.45227(19) 0.0367(7) Uani 1 1 d . . .
H38A H 1.1019 0.3726 0.4143 0.055 Uiso 1 1 calc R U .
H38B H 1.1849 0.4453 0.5253 0.055 Uiso 1 1 calc R U .
H38C H 1.2269 0.4266 0.4321 0.055 Uiso 1 1 calc R U .

loop_
_atom_site_aniso_label
_atom_site_aniso_U_11
_atom_site_aniso_U_22
_atom_site_aniso_U_33
_atom_site_aniso_U_23
_atom_site_aniso_U_13
_atom_site_aniso_U_12
Ni1 0.00989(12) 0.01082(12) 0.01691(13) 0.00687(10) 0.00687(10) 0.00324(9)
P1 0.0114(2) 0.0111(2) 0.0162(3) 0.0033(2) 0.0071(2) 0.00113(19)
P2 0.0091(2) 0.0125(2) 0.0147(3) 0.0055(2) 0.0045(2) 0.00356(19)
F1A 0.0318(11) 0.0220(10) 0.0153(10) 0.0036(8) 0.0083(8) 0.0060(8)
F1B 0.026(2) 0.017(2) 0.019(2) 0.0068(17) 0.0088(18) 0.0057(17)
F2 0.0383(9) 0.0506(10) 0.0447(9) 0.0366(8) 0.0030(7) 0.0066(8)
F3 0.0238(7) 0.0126(6) 0.0726(11) 0.0124(7) 0.0170(7) 0.0041(6)
C1 0.0223(12) 0.0228(12) 0.0388(14) 0.0185(10) 0.0181(11) 0.0070(9)
C2 0.0074(9) 0.0159(10) 0.0315(12) 0.0128(9) 0.0087(9) 0.0040(8)
C3 0.0110(10) 0.0231(11) 0.0362(13) 0.0177(10) 0.0067(10) 0.0045(9)
C4 0.0146(11) 0.0386(14) 0.0389(14) 0.0293(12) 0.0034(10) 0.0048(10)
C5 0.0162(11) 0.0257(13) 0.0632(18) 0.0316(13) 0.0091(12) 0.0069(10)
C6 0.0100(10) 0.0136(10) 0.0585(17) 0.0144(11) 0.0124(11) 0.0018(8)
C7 0.0097(10) 0.0184(11) 0.0440(15) 0.0150(10) 0.0126(10) 0.0036(8)
C8 0.0126(10) 0.0162(10) 0.0244(11) 0.0060(9) 0.0077(9) 0.0041(8)
C9 0.0145(11) 0.0250(12) 0.0411(14) 0.0109(11) 0.0125(10) 0.0054(9)
C10 0.0180(11) 0.0194(11) 0.0198(11) 0.0069(9) 0.0119(9) 0.0012(8)
C11 0.0239(12) 0.0230(11) 0.0188(11) 0.0042(9) 0.0105(9) 0.0018(9)
C12 0.0167(11) 0.0153(10) 0.0284(12) 0.0021(9) 0.0097(9) -0.0023(8)
C13 0.0346(15) 0.0276(13) 0.0326(14) -0.0081(11) 0.0165(12) -0.0072(11)
C14 0.0151(10) 0.0161(10) 0.0211(11) 0.0084(8) 0.0096(9) 0.0031(8)
C15 0.0141(11) 0.0267(12) 0.0301(12) 0.0114(10) 0.0127(9) 0.0023(9)
C16 0.0142(10) 0.0217(11) 0.0170(10) 0.0072(9) 0.0017(8) 0.0036(8)
C17 0.0406(16) 0.0267(13) 0.0217(12) 0.0008(10) -0.0011(11) 0.0069(11)
C18 0.0180(11) 0.0141(10) 0.0224(11) 0.0062(8) 0.0091(9) 0.0076(8)
C19 0.0391(15) 0.0210(12) 0.0241(12) 0.0008(10) 0.0105(11) 0.0061(11)
Ni2 0.01394(13) 0.00820(12) 0.01520(13) -0.00159(10) 0.00564(10) -0.00162(9)
P3 0.0137(3) 0.0120(2) 0.0184(3) -0.0005(2) 0.0055(2) -0.0029(2)
P4 0.0176(3) 0.0113(2) 0.0128(2) 0.00388(19) 0.0073(2) 0.0042(2)
F4A 0.0199(14) 0.0150(13) 0.0291(15) 0.0094(11) 0.0032(11) 0.0053(10)
F4B 0.0268(15) 0.0183(14) 0.0164(13) 0.0050(10) 0.0053(11) -0.0009(11)
F5 0.0258(7) 0.0119(6) 0.0568(10) 0.0074(6) 0.0178(7) 0.0016(5)
F6 0.0307(8) 0.0342(8) 0.0209(7) -0.0049(6) 0.0048(6) -0.0088(6)
C20 0.0304(14) 0.0178(12) 0.0500(17) -0.0111(11) 0.0203(13) -0.0075(10)
C21 0.0141(10) 0.0134(10) 0.0208(11) -0.0020(8) 0.0123(9) -0.0021(8)
C22 0.0161(11) 0.0151(10) 0.0288(12) -0.0003(9) 0.0140(10) -0.0003(8)
C23 0.0208(11) 0.0104(10) 0.0389(14) 0.0021(9) 0.0201(10) -0.0002(8)
C24 0.0211(12) 0.0148(10) 0.0330(13) -0.0085(9) 0.0182(10) -0.0068(9)
C25 0.0169(11) 0.0250(12) 0.0183(11) -0.0061(9) 0.0101(9) -0.0048(9)
C26 0.0206(11) 0.0172(11) 0.0226(11) -0.0021(9) 0.0141(9) -0.0036(9)
C27 0.0169(11) 0.0173(10) 0.0245(12) -0.0028(9) 0.0101(9) -0.0021(8)
C28 0.0242(13) 0.0337(14) 0.0422(16) -0.0029(12) 0.0195(12) -0.0004(11)
C29 0.0155(11) 0.0179(11) 0.0231(11) 0.0025(9) 0.0025(9) -0.0024(8)
C30 0.0277(14) 0.0344(14) 0.0348(14) 0.0149(12) 0.0009(11) -0.0026(11)
C31 0.0206(11) 0.0194(11) 0.0238(12) 0.0048(9) 0.0057(9) -0.0058(9)
C32 0.0312(14) 0.0296(14) 0.0350(15) 0.0136(11) 0.0017(12) -0.0047(11)
C33 0.0203(11) 0.0144(10) 0.0259(12) 0.0058(9) 0.0136(9) 0.0036(8)
C34 0.0246(12) 0.0245(12) 0.0375(14) 0.0123(11) 0.0184(11) 0.0079(10)
C35 0.0233(11) 0.0138(10) 0.0170(10) 0.0043(8) 0.0095(9) 0.0057(8)
C36 0.0461(16) 0.0208(12) 0.0216(12) 0.0098(10) 0.0057(11) 0.0107(11)
C37 0.0297(13) 0.0266(12) 0.0160(11) 0.0099(9) 0.0106(9) 0.0116(10)
C38 0.0585(19) 0.0370(15) 0.0261(13) 0.0213(12) 0.0194(13) 0.0256(14)

loop_
_atom_type_symbol
_atom_type_description
_atom_type_scat_dispersion_real
_atom_type_scat_dispersion_imag
_atom_type_scat_source
C C 0.0033 0.0016 'International Tables Vol C Tables 4.2.6.8 and 6.1.1.4'
H H 0 0 'International Tables Vol C Tables 4.2.6.8 and 6.1.1.4'
F F 0.0171 0.0103 'International Tables Vol C Tables 4.2.6.8 and 6.1.1.4'
P P 0.1023 0.0942 'International Tables Vol C Tables 4.2.6.8 and 6.1.1.4'
Ni Ni 0.3393 1.1124 'International Tables Vol C Tables 4.2.6.8 and 6.1.1.4'

loop_
_geom_angle_atom_site_label_1
_geom_angle_atom_site_label_2
_geom_angle_atom_site_label_3
_geom_angle
C2 Ni1 C1 179.57(10)
C2 Ni1 P1 90.73(6)
C1 Ni1 P1 89.09(7)
C2 Ni1 P2 90.93(6)
C1 Ni1 P2 89.25(7)
P1 Ni1 P2 178.32(2)
C12 P1 C10 103.02(10)
C12 P1 C8 102.78(10)
C10 P1 C8 103.83(10)
C12 P1 Ni1 115.07(7)
C10 P1 Ni1 113.33(7)
C8 P1 Ni1 117.10(7)
C18 P2 C16 101.83(10)
C18 P2 C14 102.96(10)
C16 P2 C14 104.14(10)
C18 P2 Ni1 116.43(7)
C16 P2 Ni1 112.82(7)
C14 P2 Ni1 116.81(7)
Ni1 C1 H1A 109.5
Ni1 C1 H1B 109.5
H1A C1 H1B 109.5
Ni1 C1 H1C 109.5
H1A C1 H1C 109.5
H1B C1 H1C 109.5
C3 C2 C7 115.04(19)
C3 C2 Ni1 122.03(16)
C7 C2 Ni1 122.92(17)
C4 C3 C2 122.8(2)
C4 C3 H3 118.6
C2 C3 H3 118.6
F2 C4 C5 118.7(2)
F2 C4 C3 119.5(2)
C5 C4 C3 121.8(2)
C6 C5 C4 116.2(2)
C6 C5 H5 121.9
C4 C5 H5 121.9
F3 C6 C5 118.2(2)
F3 C6 C7 118.8(2)
C5 C6 C7 123.0(2)
C6 C7 C2 121.2(2)
C6 C7 H7 119.4
C2 C7 H7 119.4
C9 C8 P1 117.45(15)
C9 C8 H8A 107.9
P1 C8 H8A 107.9
C9 C8 H8B 107.9
P1 C8 H8B 107.9
H8A C8 H8B 107.2
C8 C9 H9A 109.5
C8 C9 H9B 109.5
H9A C9 H9B 109.5
C8 C9 H9C 109.5
H9A C9 H9C 109.5
H9B C9 H9C 109.5
C11 C10 P1 112.29(14)
C11 C10 H10A 109.1
P1 C10 H10A 109.1
C11 C10 H10B 109.1
P1 C10 H10B 109.1
H10A C10 H10B 107.9
C10 C11 H11A 109.5
C10 C11 H11B 109.5
H11A C11 H11B 109.5
C10 C11 H11C 109.5
H11A C11 H11C 109.5
H11B C11 H11C 109.5
C13 C12 P1 112.54(16)
C13 C12 H12A 109.1
P1 C12 H12A 109.1
C13 C12 H12B 109.1
P1 C12 H12B 109.1
H12A C12 H12B 107.8
C12 C13 H13A 109.5
C12 C13 H13B 109.5
H13A C13 H13B 109.5
C12 C13 H13C 109.5
H13A C13 H13C 109.5
H13B C13 H13C 109.5
C15 C14 P2 116.43(15)
C15 C14 H14A 108.2
P2 C14 H14A 108.2
C15 C14 H14B 108.2
P2 C14 H14B 108.2
H14A C14 H14B 107.3
C14 C15 H15A 109.5
C14 C15 H15B 109.5
H15A C15 H15B 109.5
C14 C15 H15C 109.5
H15A C15 H15C 109.5
H15B C15 H15C 109.5
C17 C16 P2 113.40(15)
C17 C16 H16A 108.9
P2 C16 H16A 108.9
C17 C16 H16B 108.9
P2 C16 H16B 108.9
H16A C16 H16B 107.7
C16 C17 H17A 109.5
C16 C17 H17B 109.5
H17A C17 H17B 109.5
C16 C17 H17C 109.5
H17A C17 H17C 109.5
H17B C17 H17C 109.5
C19 C18 P2 113.07(15)
C19 C18 H18A 109
P2 C18 H18A 109
C19 C18 H18B 109
P2 C18 H18B 109
H18A C18 H18B 107.8
C18 C19 H19A 109.5
C18 C19 H19B 109.5
H19A C19 H19B 109.5
C18 C19 H19C 109.5
H19A C19 H19C 109.5
H19B C19 H19C 109.5
C21 Ni2 C20 176.79(11)
C21 Ni2 P3 94.07(6)
C20 Ni2 P3 87.60(8)
C21 Ni2 P4 90.89(6)
C20 Ni2 P4 87.55(8)
P3 Ni2 P4 174.55(2)
C29 P3 C31 103.10(10)
C29 P3 C27 102.72(10)
C31 P3 C27 103.18(11)
C29 P3 Ni2 114.31(8)
C31 P3 Ni2 113.77(8)
C27 P3 Ni2 117.94(7)
C37 P4 C35 102.09(10)
C37 P4 C33 103.61(11)
C35 P4 C33 103.31(10)
C37 P4 Ni2 111.31(8)
C35 P4 Ni2 116.78(7)
C33 P4 Ni2 117.82(7)
Ni2 C20 H20A 109.5
Ni2 C20 H20B 109.5
H20A C20 H20B 109.5
Ni2 C20 H20C 109.5
H20A C20 H20C 109.5
H20B C20 H20C 109.5
C26 C21 C22 114.32(19)
C26 C21 Ni2 120.94(16)
C22 C21 Ni2 124.38(16)
C23 C22 C21 122.6(2)
C23 C22 H22 118.7
C21 C22 H22 118.7
F5 C23 C22 119.2(2)
F5 C23 C24 118.34(19)
C22 C23 C24 122.5(2)
C25 C24 C23 115.56(19)
C25 C24 H24 122.2
C23 C24 H24 122.2
F6 C25 C24 118.30(19)
F6 C25 C26 118.9(2)
C24 C25 C26 122.8(2)
C25 C26 C21 122.3(2)
C25 C26 H26 118.9
C21 C26 H26 118.9
C28 C27 P3 116.90(16)
C28 C27 H27A 108.1
P3 C27 H27A 108.1
C28 C27 H27B 108.1
P3 C27 H27B 108.1
H27A C27 H27B 107.3
C27 C28 H28A 109.5
C27 C28 H28B 109.5
H28A C28 H28B 109.5
C27 C28 H28C 109.5
H28A C28 H28C 109.5
H28B C28 H28C 109.5
C30 C29 P3 112.72(15)
C30 C29 H29A 109
P3 C29 H29A 109
C30 C29 H29B 109
P3 C29 H29B 109
H29A C29 H29B 107.8
C29 C30 H30A 109.5
C29 C30 H30B 109.5
H30A C30 H30B 109.5
C29 C30 H30C 109.5
H30A C30 H30C 109.5
H30B C30 H30C 109.5
C32 C31 P3 112.48(16)
C32 C31 H31A 109.1
P3 C31 H31A 109.1
C32 C31 H31B 109.1
P3 C31 H31B 109.1
H31A C31 H31B 107.8
C31 C32 H32A 109.5
C31 C32 H32B 109.5
H32A C32 H32B 109.5
C31 C32 H32C 109.5
H32A C32 H32C 109.5
H32B C32 H32C 109.5
C34 C33 P4 117.77(16)
C34 C33 H33A 107.9
P4 C33 H33A 107.9
C34 C33 H33B 107.9
P4 C33 H33B 107.9
H33A C33 H33B 107.2
C33 C34 H34A 109.5
C33 C34 H34B 109.5
H34A C34 H34B 109.5
C33 C34 H34C 109.5
H34A C34 H34C 109.5
H34B C34 H34C 109.5
C36 C35 P4 112.37(15)
C36 C35 H35A 109.1
P4 C35 H35A 109.1
C36 C35 H35B 109.1
P4 C35 H35B 109.1
H35A C35 H35B 107.9
C35 C36 H36A 109.5
C35 C36 H36B 109.5
H36A C36 H36B 109.5
C35 C36 H36C 109.5
H36A C36 H36C 109.5
H36B C36 H36C 109.5
C38 C37 P4 112.61(16)
C38 C37 H37A 109.1
P4 C37 H37A 109.1
C38 C37 H37B 109.1
P4 C37 H37B 109.1
H37A C37 H37B 107.8
C37 C38 H38A 109.5
C37 C38 H38B 109.5
H38A C38 H38B 109.5
C37 C38 H38C 109.5
H38A C38 H38C 109.5
H38B C38 H38C 109.5

loop_
_geom_bond_atom_site_label_1
_geom_bond_atom_site_label_2
_geom_bond_distance
Ni1 C2 1.922(2)
Ni1 C1 1.986(2)
Ni1 P1 2.1722(6)
Ni1 P2 2.1780(6)
P1 C12 1.827(2)
P1 C10 1.829(2)
P1 C8 1.832(2)
P2 C18 1.827(2)
P2 C16 1.830(2)
P2 C14 1.835(2)
F2 C4 1.362(3)
F3 C6 1.362(3)
C1 H1A 0.98
C1 H1B 0.98
C1 H1C 0.98
C2 C3 1.381(3)
C2 C7 1.403(3)
C3 C4 1.379(3)
C3 H3 0.95
C4 C5 1.375(4)
C5 C6 1.365(4)
C5 H5 0.95
C6 C7 1.379(3)
C7 H7 0.95
C8 C9 1.523(3)
C8 H8A 0.99
C8 H8B 0.99
C9 H9A 0.98
C9 H9B 0.98
C9 H9C 0.98
C10 C11 1.524(3)
C10 H10A 0.99
C10 H10B 0.99
C11 H11A 0.98
C11 H11B 0.98
C11 H11C 0.98
C12 C13 1.524(3)
C12 H12A 0.99
C12 H12B 0.99
C13 H13A 0.98
C13 H13B 0.98
C13 H13C 0.98
C14 C15 1.522(3)
C14 H14A 0.99
C14 H14B 0.99
C15 H15A 0.98
C15 H15B 0.98
C15 H15C 0.98
C16 C17 1.515(3)
C16 H16A 0.99
C16 H16B 0.99
C17 H17A 0.98
C17 H17B 0.98
C17 H17C 0.98
C18 C19 1.524(3)
C18 H18A 0.99
C18 H18B 0.99
C19 H19A 0.98
C19 H19B 0.98
C19 H19C 0.98
Ni2 C21 1.924(2)
Ni2 C20 1.976(2)
Ni2 P3 2.1704(7)
Ni2 P4 2.1819(6)
P3 C29 1.830(2)
P3 C31 1.831(2)
P3 C27 1.832(2)
P4 C37 1.826(2)
P4 C35 1.829(2)
P4 C33 1.839(2)
F5 C23 1.366(3)
F6 C25 1.365(3)
C20 H20A 0.98
C20 H20B 0.98
C20 H20C 0.98
C21 C26 1.394(3)
C21 C22 1.395(3)
C22 C23 1.374(3)
C22 H22 0.95
C23 C24 1.379(3)
C24 C25 1.370(3)
C24 H24 0.95
C25 C26 1.380(3)
C26 H26 0.95
C27 C28 1.527(3)
C27 H27A 0.99
C27 H27B 0.99
C28 H28A 0.98
C28 H28B 0.98
C28 H28C 0.98
C29 C30 1.529(3)
C29 H29A 0.99
C29 H29B 0.99
C30 H30A 0.98
C30 H30B 0.98
C30 H30C 0.98
C31 C32 1.523(3)
C31 H31A 0.99
C31 H31B 0.99
C32 H32A 0.98
C32 H32B 0.98
C32 H32C 0.98
C33 C34 1.529(3)
C33 H33A 0.99
C33 H33B 0.99
C34 H34A 0.98
C34 H34B 0.98
C34 H34C 0.98
C35 C36 1.516(3)
C35 H35A 0.99
C35 H35B 0.99
C36 H36A 0.98
C36 H36B 0.98
C36 H36C 0.98
C37 C38 1.521(3)
C37 H37A 0.99
C37 H37B 0.99
C38 H38A 0.98
C38 H38B 0.98
C38 H38C 0.98
